data_4349778
loop_
_publ_author_name
'Ding, Zhong-Yu'
'Meng, Yin-Shan'
'Xiao, Yi'
'Zhang, Yi-Quan'
'Zhu, Yuan-Yuan'
'Gao, Song'

_publ_section_title
;
 Probing the influence of molecular symmetry on the magnetic anisotropy of
 octahedral cobalt(ii) complexes
;
_journal_issue 11
_journal_name_full 'Inorganic Chemistry Frontiers'
_journal_page_first 1909
_journal_paper_doi 10.1039/C7QI00547D
_journal_volume 4
_journal_year 2017
_chemical_compound_source no
_chemical_formula_moiety 'C36 H34 Co N6 O4, 2(Cl O4)'
_chemical_formula_sum 'C36 H34 Cl2 Co N6 O12'
_chemical_formula_weight 872.52
_chemical_name_common Co(L3)2(ClO4)2
_chemical_name_systematic 4
_space_group_crystal_system orthorhombic
_space_group_IT_number 33
_space_group_name_Hall 'P 2c -2n'
_space_group_name_H-M_alt 'P n a 21'
_atom_sites_solution_hydrogens geom
_atom_sites_solution_primary direct
_audit_creation_date 2016-04-16
_audit_creation_method
;
Olex2 1.2
(compiled 2016.02.19 svn.r3266 for OlexSys, GUI svn.r5155)
;
_audit_update_record
;
2016-05-02 deposited with the CCDC.
2017-09-27 downloaded from the CCDC.
;
_cell_angle_alpha 90
_cell_angle_beta 90
_cell_angle_gamma 90
_cell_formula_units_Z 4
_cell_length_a 18.847(4)
_cell_length_b 17.562(4)
_cell_length_c 11.378(2)
_cell_measurement_reflns_used 12581
_cell_measurement_temperature 153.1500
_cell_measurement_theta_max 27.4778
_cell_measurement_theta_min 2.1327
_cell_volume 3766.0(13)
_computing_cell_refinement 'CrystalClear (Rigaku Inc., 2008)'
_computing_data_collection 'CrystalClear (Rigaku Inc., 2008)'
_computing_data_reduction 'CrystalClear (Rigaku Inc., 2008)'
_computing_molecular_graphics 'Olex2 (Dolomanov et al., 2009)'
_computing_publication_material 'Olex2 (Dolomanov et al., 2009)'
_computing_structure_refinement 'XL (Sheldrick, 2008)'
_computing_structure_solution
;
????
;
_diffrn_ambient_temperature 153.1500
_diffrn_detector_area_resol_mean 28.5714
_diffrn_measured_fraction_theta_full 0.990
_diffrn_measured_fraction_theta_max 0.990
_diffrn_measurement_details
;
scan:
	Number of images: 344
	           Slice: -102.0000 - 70.0000
	     Image width: 0.5000
	        Exp time: 10.0000
	   Rotation axis: Omega
	           Omega: 0.0000
	             Chi: 45.0000
	             Phi: 180.0000
	             XTD: 44.8428
	          2theta: -20.1884
;
_diffrn_measurement_device
;
Saturn724+ (2x2 bin mode)
;
_diffrn_measurement_device_details
;
AFC10: Fixed Chi 2 circle
;
_diffrn_measurement_device_type 'Bruker P4'
_diffrn_measurement_method dtprofit.ref
_diffrn_orient_matrix_type d*Trek
_diffrn_orient_matrix_UB_11 0.0763
_diffrn_orient_matrix_UB_12 -0.0420
_diffrn_orient_matrix_UB_13 0.0119
_diffrn_orient_matrix_UB_21 -0.0282
_diffrn_orient_matrix_UB_22 -0.0469
_diffrn_orient_matrix_UB_23 0.0157
_diffrn_orient_matrix_UB_31 -0.0011
_diffrn_orient_matrix_UB_32 -0.0163
_diffrn_orient_matrix_UB_33 -0.0505
_diffrn_radiation_detector CCD
_diffrn_radiation_monochromator 'Graphite Monochromator'
_diffrn_radiation_type MoK\a
_diffrn_radiation_wavelength 0.71073
_diffrn_reflns_av_R_equivalents 0.0470
_diffrn_reflns_av_unetI/netI 0.0668
_diffrn_reflns_Laue_measured_fraction_full 0.990
_diffrn_reflns_Laue_measured_fraction_max 0.990
_diffrn_reflns_limit_h_max 23
_diffrn_reflns_limit_h_min -23
_diffrn_reflns_limit_k_max 21
_diffrn_reflns_limit_k_min -9
_diffrn_reflns_limit_l_max 13
_diffrn_reflns_limit_l_min -14
_diffrn_reflns_number 13273
_diffrn_reflns_point_group_measured_fraction_full 0.850
_diffrn_reflns_point_group_measured_fraction_max 0.844
_diffrn_reflns_theta_full 25.242
_diffrn_reflns_theta_max 26.369
_diffrn_reflns_theta_min 2.391
_diffrn_source 'Rotating Anode'
_diffrn_source_current 90.0000
_diffrn_source_power 4.5000
_diffrn_source_voltage 50.0000
_exptl_absorpt_coefficient_mu 0.670
_exptl_absorpt_correction_T_max 1.0000
_exptl_absorpt_correction_T_min 0.4997
_exptl_absorpt_correction_type multi-scan
_exptl_absorpt_process_details 'Higashi, T. (1995).'
_exptl_crystal_colour red
_exptl_crystal_colour_primary red
_exptl_crystal_density_diffrn 1.539
_exptl_crystal_description block
_exptl_crystal_F_000 1796
_exptl_crystal_preparation 'Magnetic properties'
_exptl_crystal_recrystallization_method 'Re-crystallisation from solvent'
_exptl_crystal_size_max 0.24
_exptl_crystal_size_mid 0.23
_exptl_crystal_size_min 0.15
_refine_diff_density_max 0.330
_refine_diff_density_min -0.371
_refine_diff_density_rms 0.065
_refine_ls_abs_structure_details
;
 Flack x determined using 1819 quotients [(I+)-(I-)]/[(I+)+(I-)]
 (Parsons, Flack and Wagner, Acta Cryst. B69 (2013) 249-259).
;
_refine_ls_abs_structure_Flack 0.009(15)
_refine_ls_extinction_method none
_refine_ls_goodness_of_fit_ref 1.087
_refine_ls_hydrogen_treatment constr
_refine_ls_matrix_type full
_refine_ls_number_parameters 516
_refine_ls_number_reflns 6487
_refine_ls_number_restraints 1
_refine_ls_restrained_S_all 1.087
_refine_ls_R_factor_all 0.0611
_refine_ls_R_factor_gt 0.0526
_refine_ls_shift/su_max 0.001
_refine_ls_shift/su_mean 0.000
_refine_ls_structure_factor_coef Fsqd
_refine_ls_weighting_details 'w=1/[\s^2^(Fo^2^)+(0.0360P)^2^+1.8110P] where P=(Fo^2^+2Fc^2^)/3'
_refine_ls_weighting_scheme calc
_refine_ls_wR_factor_gt 0.1044
_refine_ls_wR_factor_ref 0.1090
_reflns_Friedel_coverage 0.619
_reflns_Friedel_fraction_full 0.693
_reflns_Friedel_fraction_max 0.681
_reflns_number_gt 5819
_reflns_number_total 6487
_reflns_threshold_expression 'I > 2\s(I)'
_cod_data_source_file c7qi00547d2.cif
_cod_data_source_block 4
_cod_depositor_comments
;
The following automatic conversions were performed:

data item '_exptl_absorpt_correction_type' value 'Multi-scan' was
changed to 'multi-scan' in accordance with the
/home/saulius/struct/COD-crude-data/automatic-downloads/DataCite-retrospective/RSC/depositions/lib/dictionaries/cif_core.dic
dictionary named 'cif_core.dic' version 2.4.2 last updated on
2011-04-26.

Automatic conversion script
Id: cif_fix_values 6909 2019-04-08 15:41:33Z antanas 
;
_cod_original_cell_volume 3766.1(13)
_cod_database_code 4349778
_shelx_space_group_comment
;
The symmetry employed for this shelxl refinement is uniquely defined
by the following loop, which should always be used as a source of
symmetry information in preference to the above space-group names.
They are only intended as comments.
;
_diffrn_number_total 4783
_olex2_refinement_description
;
1. Fixed Uiso
 At 1.2 times of:
  All C(H) groups, All C(H,H) groups
 At 1.5 times of:
  All C(H,H,H) groups
2.a Secondary CH2 refined with riding coordinates:
 C1(H1A,H1B), C2(H2A,H2B), C17(H17A,H17B), C18(H18A,H18B), C19(H19A,H19B),
 C20(H20A,H20B), C35(H35A,H35B), C36(H36A,H36B)
2.b Aromatic/amide H refined with riding coordinates:
 C5(H5), C8(H8), C9(H9), C12(H12), C13(H13), C14(H14), C23(H23), C26(H26),
 C27(H27), C30(H30), C31(H31), C32(H32)
2.c Idealised Me refined as rotating group:
 C11(H11A,H11B,H11C), C29(H29A,H29B,H29C)
;
_shelx_shelxl_version_number 2014/7
_olex2_submission_special_instructions 'No special instructions were received'
_solvent_exptl_crystal_recrystallization_method acetonitrile/ether

loop_
_space_group_symop_operation_xyz
'x, y, z'
'-x, -y, z+1/2'
'-x+1/2, y+1/2, z+1/2'
'x+1/2, -y+1/2, z'

loop_
_atom_site_label
_atom_site_type_symbol
_atom_site_fract_x
_atom_site_fract_y
_atom_site_fract_z
_atom_site_U_iso_or_equiv
_atom_site_adp_type
_atom_site_occupancy
_atom_site_site_symmetry_order
_atom_site_calc_flag
_atom_site_refinement_flags_posn
Co1 Co 0.22321(4) 0.81375(4) 0.60458(7) 0.02372(18) Uani 1 1 d .
O1 O 0.0726(2) 0.8309(2) 0.3352(4) 0.0279(9) Uani 1 1 d .
O2 O 0.2378(2) 0.5948(2) 0.7581(4) 0.0335(10) Uani 1 1 d .
O3 O 0.4098(2) 0.8367(2) 0.4040(4) 0.0300(10) Uani 1 1 d .
O4 O 0.1764(2) 1.0013(2) 0.8197(4) 0.0334(10) Uani 1 1 d .
N1 N 0.1528(3) 0.8598(3) 0.4747(4) 0.0251(11) Uani 1 1 d .
N2 N 0.1650(2) 0.7208(3) 0.5457(4) 0.0244(11) Uani 1 1 d .
N3 N 0.2530(3) 0.7206(3) 0.7219(4) 0.0240(10) Uani 1 1 d .
N4 N 0.3105(3) 0.7888(3) 0.4892(4) 0.0245(11) Uani 1 1 d .
N5 N 0.2842(2) 0.9125(2) 0.6048(5) 0.0228(9) Uani 1 1 d .
N6 N 0.1786(3) 0.8825(3) 0.7426(4) 0.0261(11) Uani 1 1 d .
C1 C 0.1342(4) 0.9344(3) 0.4210(6) 0.0340(16) Uani 1 1 d .
H1A H 0.1757 0.9582 0.3862 0.041 Uiso 1 1 calc R
H1B H 0.1143 0.9687 0.4791 0.041 Uiso 1 1 calc R
C2 C 0.0797(4) 0.9147(3) 0.3276(6) 0.0421(18) Uani 1 1 d .
H2A H 0.0348 0.9395 0.3436 0.050 Uiso 1 1 calc R
H2B H 0.0961 0.9300 0.2503 0.050 Uiso 1 1 calc R
C3 C 0.1170(3) 0.8103(3) 0.4195(5) 0.0213(12) Uani 1 1 d .
C4 C 0.1235(3) 0.7285(3) 0.4523(5) 0.0225(12) Uani 1 1 d .
C5 C 0.0947(3) 0.6665(3) 0.3943(5) 0.0239(12) Uani 1 1 d .
H5 H 0.0661 0.6733 0.3286 0.029 Uiso 1 1 calc R
C6 C 0.1097(3) 0.5926(3) 0.4370(5) 0.0223(12) Uani 1 1 d .
C7 C 0.0817(3) 0.5242(3) 0.3755(5) 0.0243(12) Uani 1 1 d .
C8 C 0.0185(3) 0.5263(3) 0.3123(5) 0.0252(13) Uani 1 1 d .
H8 H -0.0066 0.5717 0.3068 0.030 Uiso 1 1 calc R
C9 C -0.0073(3) 0.4617(3) 0.2574(6) 0.0320(14) Uani 1 1 d .
H9 H -0.0498 0.4641 0.2161 0.038 Uiso 1 1 calc R
C10 C 0.0300(4) 0.3922(3) 0.2635(5) 0.0313(14) Uani 1 1 d .
C11 C 0.0013(4) 0.3216(4) 0.2046(7) 0.053(2) Uani 1 1 d .
H11A H -0.0425 0.3071 0.2413 0.079 Uiso 1 1 calc GR
H11B H 0.0351 0.2809 0.2123 0.079 Uiso 1 1 calc GR
H11C H -0.0068 0.3318 0.1229 0.079 Uiso 1 1 calc GR
C12 C 0.0931(3) 0.3918(3) 0.3233(6) 0.0320(14) Uani 1 1 d .
H12 H 0.1194 0.3470 0.3253 0.038 Uiso 1 1 calc R
C13 C 0.1193(3) 0.4552(3) 0.3809(5) 0.0271(13) Uani 1 1 d .
H13 H 0.1616 0.4522 0.4229 0.032 Uiso 1 1 calc R
C14 C 0.1524(3) 0.5859(3) 0.5361(5) 0.0265(13) Uani 1 1 d .
H14 H 0.1629 0.5381 0.5666 0.032 Uiso 1 1 calc R
C15 C 0.1793(3) 0.6506(3) 0.5890(5) 0.0249(12) Uani 1 1 d .
C16 C 0.2252(3) 0.6562(3) 0.6921(5) 0.0263(13) Uani 1 1 d .
C17 C 0.2855(3) 0.6207(3) 0.8520(6) 0.0329(14) Uani 1 1 d .
H17A H 0.3304 0.5938 0.8485 0.039 Uiso 1 1 calc R
H17B H 0.2643 0.6123 0.9285 0.039 Uiso 1 1 calc R
C18 C 0.2961(3) 0.7059(3) 0.8291(6) 0.0345(15) Uani 1 1 d .
H18A H 0.2791 0.7359 0.8949 0.041 Uiso 1 1 calc R
H18B H 0.3457 0.7175 0.8156 0.041 Uiso 1 1 calc R
C19 C 0.3368(3) 0.7261(3) 0.4126(6) 0.0321(14) Uani 1 1 d .
H19A H 0.3028 0.7145 0.3511 0.039 Uiso 1 1 calc R
H19B H 0.3457 0.6804 0.4580 0.039 Uiso 1 1 calc R
C20 C 0.4055(3) 0.7573(3) 0.3608(6) 0.0326(15) Uani 1 1 d .
H20A H 0.4459 0.7279 0.3874 0.039 Uiso 1 1 calc R
H20B H 0.4040 0.7561 0.2756 0.039 Uiso 1 1 calc R
C21 C 0.3537(3) 0.8446(3) 0.4734(5) 0.0214(12) Uani 1 1 d .
C22 C 0.3395(3) 0.9185(3) 0.5329(5) 0.0232(12) Uani 1 1 d .
C23 C 0.3775(3) 0.9865(3) 0.5205(5) 0.0265(13) Uani 1 1 d .
H23 H 0.4168 0.9894 0.4714 0.032 Uiso 1 1 calc R
C24 C 0.3544(3) 1.0504(3) 0.5845(5) 0.0236(12) Uani 1 1 d .
C25 C 0.3944(3) 1.1235(3) 0.5760(5) 0.0268(14) Uani 1 1 d .
C26 C 0.4673(3) 1.1233(3) 0.5572(6) 0.0301(14) Uani 1 1 d .
H26 H 0.4910 1.0774 0.5472 0.036 Uiso 1 1 calc R
C27 C 0.5050(3) 1.1915(3) 0.5533(6) 0.0303(14) Uani 1 1 d .
H27 H 0.5537 1.1902 0.5409 0.036 Uiso 1 1 calc R
C28 C 0.4715(3) 1.2610(3) 0.5675(5) 0.0317(14) Uani 1 1 d .
C29 C 0.5135(4) 1.3351(3) 0.5612(6) 0.0381(16) Uani 1 1 d .
H29A H 0.4837 1.3767 0.5848 0.057 Uiso 1 1 calc GR
H29B H 0.5295 1.3432 0.4821 0.057 Uiso 1 1 calc GR
H29C H 0.5537 1.3320 0.6128 0.057 Uiso 1 1 calc GR
C30 C 0.3981(3) 1.2609(3) 0.5879(5) 0.0273(13) Uani 1 1 d .
H30 H 0.3746 1.3069 0.5989 0.033 Uiso 1 1 calc R
C31 C 0.3599(3) 1.1937(3) 0.5918(6) 0.0257(12) Uani 1 1 d .
H31 H 0.3112 1.1950 0.6050 0.031 Uiso 1 1 calc R
C32 C 0.2958(3) 1.0429(3) 0.6573(5) 0.0249(12) Uani 1 1 d .
H32 H 0.2791 1.0846 0.6994 0.030 Uiso 1 1 calc R
C33 C 0.2622(3) 0.9728(3) 0.6669(5) 0.0233(13) Uani 1 1 d .
C34 C 0.2033(3) 0.9513(3) 0.7452(5) 0.0245(12) Uani 1 1 d .
C35 C 0.1188(4) 0.9596(4) 0.8805(7) 0.0415(17) Uani 1 1 d .
H35A H 0.0728 0.9813 0.8615 0.050 Uiso 1 1 calc R
H35B H 0.1253 0.9611 0.9650 0.050 Uiso 1 1 calc R
C36 C 0.1248(3) 0.8781(4) 0.8342(6) 0.0351(15) Uani 1 1 d .
H36A H 0.1394 0.8436 0.8961 0.042 Uiso 1 1 calc R
H36B H 0.0799 0.8608 0.8023 0.042 Uiso 1 1 calc R
Cl1 Cl 0.21451(8) 0.36024(11) 0.64193(15) 0.0421(4) Uani 1 1 d .
O5 O 0.2572(3) 0.3932(4) 0.5518(6) 0.094(3) Uani 1 1 d .
O6 O 0.2554(3) 0.3504(4) 0.7451(5) 0.0700(18) Uani 1 1 d .
O7 O 0.1900(3) 0.2862(3) 0.6043(6) 0.0738(18) Uani 1 1 d .
O8 O 0.1534(3) 0.4068(3) 0.6652(5) 0.0519(14) Uani 1 1 d .
Cl2 Cl 0.04573(9) 0.09298(9) 0.14161(15) 0.0381(4) Uani 1 1 d .
O9 O 0.1178(3) 0.0790(3) 0.1082(6) 0.0721(17) Uani 1 1 d .
O10 O 0.0445(3) 0.1102(4) 0.2639(5) 0.0706(18) Uani 1 1 d .
O11 O 0.0036(3) 0.0270(3) 0.1182(6) 0.0777(19) Uani 1 1 d .
O12 O 0.0175(3) 0.1548(3) 0.0753(5) 0.0739(19) Uani 1 1 d .

loop_
_atom_site_aniso_label
_atom_site_aniso_U_11
_atom_site_aniso_U_22
_atom_site_aniso_U_33
_atom_site_aniso_U_23
_atom_site_aniso_U_13
_atom_site_aniso_U_12
Co1 0.0257(4) 0.0177(3) 0.0277(4) 0.0001(3) 0.0008(4) -0.0022(3)
O1 0.036(2) 0.016(2) 0.032(2) 0.0037(17) -0.010(2) 0.0034(16)
O2 0.039(2) 0.020(2) 0.041(3) 0.0091(19) -0.011(2) -0.0044(18)
O3 0.035(2) 0.019(2) 0.037(2) -0.0059(18) 0.012(2) -0.0031(17)
O4 0.033(2) 0.028(2) 0.039(2) -0.0077(19) 0.013(2) -0.0005(18)
N1 0.026(3) 0.016(2) 0.033(3) 0.001(2) 0.002(2) -0.002(2)
N2 0.026(3) 0.018(2) 0.029(3) 0.0027(19) 0.002(2) -0.0005(19)
N3 0.027(2) 0.022(2) 0.024(3) 0.003(2) -0.002(2) 0.001(2)
N4 0.031(3) 0.018(2) 0.024(3) -0.0024(19) 0.001(2) 0.000(2)
N5 0.024(2) 0.020(2) 0.025(2) 0.000(2) 0.000(2) -0.0014(17)
N6 0.027(3) 0.023(3) 0.029(3) 0.006(2) 0.005(2) 0.003(2)
C1 0.047(4) 0.013(3) 0.042(4) 0.005(3) -0.004(3) 0.003(3)
C2 0.060(4) 0.016(3) 0.051(4) 0.002(3) -0.013(4) 0.005(3)
C3 0.023(3) 0.021(3) 0.020(3) 0.002(2) -0.002(3) 0.006(2)
C4 0.027(3) 0.018(3) 0.022(3) 0.004(2) 0.003(3) 0.003(2)
C5 0.025(3) 0.019(3) 0.027(3) 0.006(2) -0.001(3) -0.001(2)
C6 0.024(3) 0.019(3) 0.024(3) -0.001(2) 0.004(3) -0.004(2)
C7 0.026(3) 0.020(3) 0.027(3) 0.002(2) 0.003(3) -0.002(2)
C8 0.031(3) 0.019(3) 0.026(3) 0.001(2) 0.006(3) 0.003(2)
C9 0.032(3) 0.027(3) 0.037(4) -0.001(3) -0.001(3) 0.004(3)
C10 0.044(4) 0.020(3) 0.030(3) -0.004(2) 0.001(3) 0.001(3)
C11 0.068(5) 0.029(4) 0.061(5) -0.014(4) -0.015(4) -0.002(3)
C12 0.040(4) 0.024(3) 0.032(3) -0.002(3) 0.001(3) 0.006(3)
C13 0.026(3) 0.025(3) 0.031(3) -0.001(2) 0.000(3) 0.001(2)
C14 0.030(3) 0.016(3) 0.033(3) 0.001(2) 0.003(3) -0.002(2)
C15 0.027(3) 0.022(3) 0.026(3) 0.004(2) 0.000(3) -0.002(2)
C16 0.031(3) 0.022(3) 0.026(3) 0.003(2) 0.000(3) 0.002(2)
C17 0.040(4) 0.028(3) 0.031(3) 0.007(3) -0.006(3) -0.002(3)
C18 0.039(4) 0.028(3) 0.037(4) 0.002(3) -0.006(3) 0.000(3)
C19 0.039(4) 0.021(3) 0.036(4) -0.005(3) 0.006(3) 0.002(3)
C20 0.037(4) 0.023(3) 0.038(4) -0.006(3) 0.006(3) 0.000(3)
C21 0.023(3) 0.018(3) 0.023(3) -0.002(2) -0.001(3) 0.000(2)
C22 0.025(3) 0.020(3) 0.025(3) -0.004(2) -0.003(3) 0.001(2)
C23 0.026(3) 0.027(3) 0.026(3) 0.000(2) 0.004(3) -0.005(2)
C24 0.026(3) 0.018(3) 0.026(3) 0.003(2) -0.004(3) 0.000(2)
C25 0.029(3) 0.019(3) 0.032(4) -0.002(2) -0.001(3) -0.003(2)
C26 0.032(3) 0.018(3) 0.040(4) -0.004(2) -0.003(3) -0.004(2)
C27 0.029(3) 0.030(3) 0.032(3) -0.001(3) 0.002(3) -0.003(3)
C28 0.040(4) 0.022(3) 0.033(4) 0.003(2) -0.002(3) -0.004(3)
C29 0.048(4) 0.025(3) 0.041(4) 0.000(3) -0.002(3) -0.009(3)
C30 0.039(3) 0.019(3) 0.024(3) -0.001(2) -0.004(3) 0.004(2)
C31 0.032(3) 0.016(2) 0.030(3) 0.001(2) 0.000(3) 0.003(2)
C32 0.030(3) 0.019(3) 0.025(3) -0.002(2) -0.002(3) 0.002(2)
C33 0.021(3) 0.019(3) 0.030(3) 0.002(2) 0.000(3) -0.001(2)
C34 0.024(3) 0.025(3) 0.025(3) -0.002(2) -0.002(3) 0.001(2)
C35 0.039(4) 0.035(4) 0.050(4) -0.007(3) 0.021(4) -0.001(3)
C36 0.035(4) 0.037(4) 0.033(4) -0.002(3) 0.008(3) -0.002(3)
Cl1 0.0310(8) 0.0584(11) 0.0369(9) 0.0122(8) -0.0007(8) 0.0013(7)
O5 0.052(4) 0.147(7) 0.082(4) 0.074(5) 0.027(4) 0.017(4)
O6 0.067(4) 0.094(5) 0.049(3) 0.016(3) -0.028(3) -0.008(3)
O7 0.063(3) 0.069(4) 0.089(4) -0.040(4) -0.011(4) 0.013(3)
O8 0.044(3) 0.045(3) 0.066(4) 0.004(3) 0.012(3) 0.003(2)
Cl2 0.0516(9) 0.0265(7) 0.0362(8) -0.0010(6) -0.0025(8) 0.0020(7)
O9 0.054(3) 0.089(4) 0.073(4) -0.024(4) 0.014(4) 0.013(3)
O10 0.059(4) 0.117(6) 0.036(3) -0.020(3) 0.002(3) -0.001(4)
O11 0.102(4) 0.035(3) 0.096(5) 0.005(3) -0.046(4) -0.026(3)
O12 0.108(5) 0.031(3) 0.082(5) 0.020(3) -0.031(4) 0.007(3)

loop_
_atom_type_symbol
_atom_type_description
_atom_type_scat_dispersion_real
_atom_type_scat_dispersion_imag
_atom_type_scat_source
C C 0.0033 0.0016 'International Tables Vol C Tables 4.2.6.8 and 6.1.1.4'
H H 0.0000 0.0000 'International Tables Vol C Tables 4.2.6.8 and 6.1.1.4'
N N 0.0061 0.0033 'International Tables Vol C Tables 4.2.6.8 and 6.1.1.4'
O O 0.0106 0.0060 'International Tables Vol C Tables 4.2.6.8 and 6.1.1.4'
Cl Cl 0.1484 0.1585 'International Tables Vol C Tables 4.2.6.8 and 6.1.1.4'
Co Co 0.3494 0.9721 'International Tables Vol C Tables 4.2.6.8 and 6.1.1.4'

loop_
_geom_angle_atom_site_label_1
_geom_angle_atom_site_label_2
_geom_angle_atom_site_label_3
_geom_angle
N1 Co1 N3 149.60(18)
N1 Co1 N4 97.45(19)
N1 Co1 N6 92.84(18)
N2 Co1 N1 75.35(18)
N2 Co1 N3 75.23(18)
N2 Co1 N4 92.69(18)
N2 Co1 N5 161.2(2)
N2 Co1 N6 118.03(18)
N4 Co1 N3 91.36(18)
N4 Co1 N6 149.20(18)
N5 Co1 N1 91.63(18)
N5 Co1 N3 118.75(19)
N5 Co1 N4 75.38(18)
N5 Co1 N6 75.37(19)
N6 Co1 N3 94.27(18)
C3 O1 C2 104.9(4)
C16 O2 C17 105.6(4)
C21 O3 C20 104.7(4)
C34 O4 C35 104.7(5)
C1 N1 Co1 139.5(4)
C3 N1 Co1 114.3(4)
C3 N1 C1 106.0(5)
C4 N2 Co1 119.4(4)
C4 N2 C15 120.0(5)
C15 N2 Co1 119.5(4)
C16 N3 Co1 113.0(4)
C16 N3 C18 106.5(5)
C18 N3 Co1 140.5(4)
C19 N4 Co1 139.7(4)
C21 N4 Co1 114.5(4)
C21 N4 C19 105.7(5)
C22 N5 Co1 119.9(4)
C22 N5 C33 120.4(5)
C33 N5 Co1 119.2(4)
C34 N6 Co1 113.5(4)
C34 N6 C36 106.5(5)
C36 N6 Co1 139.9(4)
N1 C1 C2 104.2(5)
O1 C2 C1 104.3(5)
O1 C3 C4 119.9(5)
N1 C3 O1 120.5(5)
N1 C3 C4 119.6(5)
N2 C4 C3 110.3(5)
N2 C4 C5 122.3(5)
C5 C4 C3 127.3(5)
C4 C5 C6 118.6(5)
C5 C6 C7 120.6(5)
C14 C6 C5 118.1(5)
C14 C6 C7 121.3(5)
C8 C7 C6 121.7(5)
C8 C7 C13 118.5(5)
C13 C7 C6 119.8(5)
C9 C8 C7 120.8(5)
C8 C9 C10 120.8(6)
C9 C10 C11 120.7(6)
C12 C10 C9 117.4(6)
C12 C10 C11 121.8(6)
C10 C12 C13 122.8(6)
C12 C13 C7 119.5(6)
C15 C14 C6 119.8(5)
N2 C15 C14 121.1(5)
N2 C15 C16 110.4(5)
C14 C15 C16 128.5(5)
O2 C16 C15 120.2(5)
N3 C16 O2 119.2(5)
N3 C16 C15 120.6(5)
O2 C17 C18 105.0(5)
N3 C18 C17 103.8(5)
N4 C19 C20 104.1(5)
O3 C20 C19 104.9(5)
O3 C21 C22 120.5(5)
N4 C21 O3 120.4(5)
N4 C21 C22 119.1(5)
N5 C22 C21 110.6(5)
N5 C22 C23 122.0(5)
C23 C22 C21 127.3(5)
C22 C23 C24 118.1(5)
C23 C24 C25 119.8(5)
C32 C24 C23 118.6(5)
C32 C24 C25 121.5(5)
C26 C25 C24 120.4(5)
C26 C25 C31 118.6(5)
C31 C25 C24 120.9(5)
C25 C26 C27 120.4(6)
C28 C27 C26 121.4(6)
C27 C28 C29 120.7(6)
C27 C28 C30 117.9(5)
C30 C28 C29 121.4(5)
C31 C30 C28 121.3(5)
C30 C31 C25 120.3(5)
C24 C32 C33 119.7(5)
N5 C33 C32 121.2(5)
N5 C33 C34 110.5(5)
C32 C33 C34 128.2(5)
O4 C34 C33 120.5(5)
N6 C34 O4 119.7(5)
N6 C34 C33 119.8(5)
O4 C35 C36 104.3(5)
N6 C36 C35 104.4(5)
O5 Cl1 O7 109.4(5)
O5 Cl1 O8 110.7(4)
O6 Cl1 O5 109.8(4)
O6 Cl1 O7 108.0(4)
O6 Cl1 O8 110.7(4)
O8 Cl1 O7 108.1(3)
O10 Cl2 O9 108.1(4)
O10 Cl2 O11 110.2(4)
O10 Cl2 O12 110.4(4)
O11 Cl2 O9 109.9(4)
O12 Cl2 O9 110.1(4)
O12 Cl2 O11 108.1(3)

loop_
_geom_bond_atom_site_label_1
_geom_bond_atom_site_label_2
_geom_bond_distance
Co1 N1 2.145(5)
Co1 N2 2.077(5)
Co1 N3 2.185(5)
Co1 N4 2.150(5)
Co1 N5 2.081(4)
Co1 N6 2.151(5)
O1 C2 1.480(7)
O1 C3 1.323(7)
O2 C16 1.334(7)
O2 C17 1.468(7)
O3 C20 1.479(7)
O3 C21 1.326(7)
O4 C34 1.322(7)
O4 C35 1.480(8)
N1 C1 1.488(7)
N1 C3 1.268(7)
N2 C4 1.326(7)
N2 C15 1.355(7)
N3 C16 1.292(7)
N3 C18 1.488(8)
N4 C19 1.490(7)
N4 C21 1.287(7)
N5 C22 1.329(7)
N5 C33 1.339(7)
N6 C34 1.296(7)
N6 C36 1.456(8)
C1 C2 1.517(9)
C3 C4 1.489(7)
C4 C5 1.384(8)
C5 C6 1.415(7)
C6 C7 1.487(8)
C6 C14 1.390(8)
C7 C8 1.391(8)
C7 C13 1.405(8)
C8 C9 1.384(8)
C9 C10 1.411(8)
C10 C11 1.509(8)
C10 C12 1.369(9)
C12 C13 1.383(8)
C14 C15 1.382(7)
C15 C16 1.462(8)
C17 C18 1.531(8)
C19 C20 1.525(8)
C21 C22 1.487(7)
C22 C23 1.399(7)
C23 C24 1.407(8)
C24 C25 1.491(7)
C24 C32 1.387(8)
C25 C26 1.391(8)
C25 C31 1.405(7)
C26 C27 1.392(7)
C27 C28 1.384(8)
C28 C29 1.525(7)
C28 C30 1.402(8)
C30 C31 1.382(7)
C32 C33 1.389(7)
C33 C34 1.471(8)
C35 C36 1.530(9)
Cl1 O5 1.427(6)
Cl1 O6 1.415(5)
Cl1 O7 1.444(5)
Cl1 O8 1.436(5)
Cl2 O9 1.432(5)
Cl2 O10 1.424(5)
Cl2 O11 1.429(5)
Cl2 O12 1.426(5)
